data_7226690
loop_
_publ_author_name
'Bhattacharjee, Deboshikha'
'Kshiar, Baskhemlang'
'Myrboh, Bekington'

_publ_section_title
;
 L-Proline as an efficient enantioinduction organo-catalyst in the
 solvent-free synthesis of pyrazolo[3,4-b]quinoline derivatives via
 one-pot multi-component reaction
;
_journal_name_full 'RSC Adv.'
_journal_paper_doi 10.1039/C6RA22429F
_journal_year 2016
_chemical_formula_sum 'C20 H23 N3 O2'
_chemical_formula_weight 337.41
_chemical_name_systematic
;
 ?
;
_space_group_crystal_system monoclinic
_space_group_IT_number 14
_space_group_name_Hall '-P 2yn'
_space_group_name_H-M_alt 'P 1 21/n 1'
_symmetry_space_group_name_Hall '-P 2yn'
_symmetry_space_group_name_H-M 'P 1 21/n 1'
_atom_sites_solution_hydrogens mixed
_audit_block_doi 10.5517/cc1jc1pm
_audit_creation_method SHELXL-2013
_audit_update_record
;
2015-07-06 deposited with the CCDC.
2016-09-30 downloaded from the CCDC.
;
_cell_angle_alpha 90
_cell_angle_beta 106.346(7)
_cell_angle_gamma 90
_cell_formula_units_Z 4
_cell_length_a 8.7142(7)
_cell_length_b 14.7858(8)
_cell_length_c 14.5751(9)
_cell_measurement_temperature 293(2)
_cell_volume 1802.0(2)
_computing_cell_refinement 'CrysAlis PRO'
_computing_data_collection 'CrysAlis PRO (Agilent, 2011)'
_computing_data_reduction 'CrysAlis PRO'
_computing_structure_refinement 'SHELXL-2013 (Sheldrick, 2013)'
_computing_structure_solution 'SHELXS-97 (Sheldrick, 2013)'
_diffrn_ambient_temperature 293(2)
_diffrn_measured_fraction_theta_full 0.963
_diffrn_measured_fraction_theta_max 0.967
_diffrn_measurement_device_type 'Xcalibur, Eos, Gemini'
_diffrn_measurement_method '\w scans'
_diffrn_radiation_type MoK\a
_diffrn_radiation_wavelength 0.71073
_diffrn_reflns_av_R_equivalents 0.0339
_diffrn_reflns_av_unetI/netI 0.0510
_diffrn_reflns_Laue_measured_fraction_full 0.963
_diffrn_reflns_Laue_measured_fraction_max 0.967
_diffrn_reflns_limit_h_max 10
_diffrn_reflns_limit_h_min -10
_diffrn_reflns_limit_k_max 18
_diffrn_reflns_limit_k_min -14
_diffrn_reflns_limit_l_max 18
_diffrn_reflns_limit_l_min -13
_diffrn_reflns_number 7891
_diffrn_reflns_point_group_measured_fraction_full 0.963
_diffrn_reflns_point_group_measured_fraction_max 0.967
_diffrn_reflns_theta_full 25.242
_diffrn_reflns_theta_max 26.370
_diffrn_reflns_theta_min 3.117
_diffrn_source 'Enhance (Mo) X-ray Source'
_exptl_absorpt_coefficient_mu 0.082
_exptl_crystal_colour yellow
_exptl_crystal_density_diffrn 1.244
_exptl_crystal_description plate
_exptl_crystal_F_000 720
_exptl_crystal_size_max 0.250
_exptl_crystal_size_mid 0.210
_exptl_crystal_size_min 0.130
_refine_diff_density_max 1.947
_refine_diff_density_min -0.643
_refine_diff_density_rms 0.121
_refine_ls_extinction_method none
_refine_ls_goodness_of_fit_ref 1.407
_refine_ls_hydrogen_treatment mixed
_refine_ls_matrix_type full
_refine_ls_number_parameters 234
_refine_ls_number_reflns 3566
_refine_ls_number_restraints 0
_refine_ls_restrained_S_all 1.407
_refine_ls_R_factor_all 0.1686
_refine_ls_R_factor_gt 0.1321
_refine_ls_shift/su_max 0.000
_refine_ls_shift/su_mean 0.000
_refine_ls_structure_factor_coef Fsqd
_refine_ls_weighting_details 'w=1/[\s^2^(Fo^2^)+(0.2000P)^2^] where P=(Fo^2^+2Fc^2^)/3'
_refine_ls_weighting_scheme calc
_refine_ls_wR_factor_gt 0.3486
_refine_ls_wR_factor_ref 0.3845
_reflns_Friedel_coverage 0.000
_reflns_number_gt 2388
_reflns_number_total 3566
_reflns_threshold_expression 'I > 2\s(I)'
_cod_data_source_file c6ra22429f2.cif
_cod_data_source_block shelx
_cod_database_code 7226690
_shelx_space_group_comment
;
The symmetry employed for this shelxl refinement is uniquely defined
by the following loop, which should always be used as a source of
symmetry information in preference to the above space-group names.
They are only intended as comments.
;
_shelx_estimated_absorpt_t_min 0.980
_shelx_estimated_absorpt_t_max 0.989

loop_
_space_group_symop_operation_xyz
'x, y, z'
'-x+1/2, y+1/2, -z+1/2'
'-x, -y, -z'
'x-1/2, -y-1/2, z-1/2'

loop_
_atom_site_label
_atom_site_type_symbol
_atom_site_fract_x
_atom_site_fract_y
_atom_site_fract_z
_atom_site_U_iso_or_equiv
_atom_site_adp_type
_atom_site_occupancy
_atom_site_site_symmetry_order
_atom_site_calc_flag
_atom_site_refinement_flags_posn
_atom_site_refinement_flags_adp
C1 C 0.9085(5) 0.7975(3) 0.6085(3) 0.0297(9) Uani 1 1 d . .
C2 C 0.9374(6) 0.8193(3) 0.5123(3) 0.0385(11) Uani 1 1 d . .
H2A H 0.9696 0.8821 0.5124 0.046 Uiso 1 1 calc R U
H2B H 1.0249 0.7823 0.5047 0.046 Uiso 1 1 calc R U
C3 C 0.7916(6) 0.8035(3) 0.4272(3) 0.0342(10) Uani 1 1 d . .
C4 C 0.6617(6) 0.8730(3) 0.4287(4) 0.0450(12) Uani 1 1 d . .
H4A H 0.6303 0.8660 0.4864 0.067 Uiso 1 1 calc R U
H4B H 0.5707 0.8636 0.3744 0.067 Uiso 1 1 calc R U
H4C H 0.7028 0.9329 0.4263 0.067 Uiso 1 1 calc R U
C5 C 0.8347(7) 0.8148(3) 0.3327(4) 0.0467(13) Uani 1 1 d . .
H5A H 0.8671 0.8761 0.3269 0.070 Uiso 1 1 calc R U
H5B H 0.7431 0.8008 0.2802 0.070 Uiso 1 1 calc R U
H5C H 0.9208 0.7746 0.3318 0.070 Uiso 1 1 calc R U
C6 C 0.7351(6) 0.7075(3) 0.4346(3) 0.0370(11) Uani 1 1 d . .
H6A H 0.6350 0.6982 0.3855 0.044 Uiso 1 1 calc R U
H6B H 0.8130 0.6659 0.4223 0.044 Uiso 1 1 calc R U
C7 C 0.7111(5) 0.6857(3) 0.5302(3) 0.0305(9) Uani 1 1 d . .
C8 C 0.6050(5) 0.5816(3) 0.6178(3) 0.0324(10) Uani 1 1 d . .
C9 C 0.6589(5) 0.5617(3) 0.7706(3) 0.0335(10) Uani 1 1 d . .
C10 C 0.7188(7) 0.5604(4) 0.8779(3) 0.0493(13) Uani 1 1 d . .
H10A H 0.6520 0.5215 0.9029 0.074 Uiso 1 1 calc R U
H10B H 0.7158 0.6205 0.9021 0.074 Uiso 1 1 calc R U
H10C H 0.8267 0.5382 0.8972 0.074 Uiso 1 1 calc R U
C11 C 0.6846(5) 0.6203(3) 0.7042(3) 0.0312(10) Uani 1 1 d . .
C12 C 0.7673(5) 0.7106(3) 0.7090(3) 0.0344(10) Uani 1 1 d . .
H12 H 0.8712 0.7074 0.7574 0.041 Uiso 1 1 calc R U
C13 C 0.7943(5) 0.7301(3) 0.6129(3) 0.0292(9) Uani 1 1 d . .
C14 C 0.6671(8) 0.7862(4) 0.7367(4) 0.0580(18) Uani 1 1 d . .
C15 C 0.5177(11) 0.8132(5) 0.6716(6) 0.087(3) Uani 1 1 d . .
H15 H 0.4928 0.7858 0.6118 0.104 Uiso 1 1 calc R U
C16 C 0.4049(9) 0.8743(5) 0.6852(5) 0.077(2) Uani 1 1 d . .
H16 H 0.3042 0.8830 0.6426 0.093 Uiso 1 1 calc R U
C17 C 0.4599(10) 0.9185(5) 0.7666(5) 0.084(2) Uani 1 1 d . .
C18 C 0.5907(7) 0.9054(4) 0.8386(4) 0.0524(14) Uani 1 1 d . .
H18 H 0.6103 0.9392 0.8945 0.063 Uiso 1 1 calc R U
C19 C 0.7164(12) 0.8273(6) 0.8252(7) 0.128(5) Uani 1 1 d . .
H19 H 0.8100 0.8124 0.8719 0.153 Uiso 1 1 calc R U
C20 C 0.3923(9) 1.0369(4) 0.8626(5) 0.074(2) Uani 1 1 d . .
H20A H 0.4864 1.0116 0.9061 0.112 Uiso 1 1 calc R U
H20B H 0.3087 1.0408 0.8935 0.112 Uiso 1 1 calc R U
H20C H 0.4160 1.0963 0.8437 0.112 Uiso 1 1 calc R U
N1 N 0.6087(5) 0.6170(2) 0.5298(3) 0.0359(9) Uani 1 1 d . .
N2 N 0.5306(5) 0.5048(2) 0.6275(3) 0.0380(9) Uani 1 1 d . .
H2 H 0.4742 0.4702 0.5833 0.046 Uiso 1 1 calc R U
N3 N 0.5652(5) 0.4945(2) 0.7230(3) 0.0383(9) Uani 1 1 d . .
O1 O 0.9885(4) 0.8373(2) 0.6802(2) 0.0410(9) Uani 1 1 d . .
O2 O 0.3441(7) 0.9835(4) 0.7844(4) 0.0987(19) Uani 1 1 d . .
H1A H 0.578(5) 0.586(3) 0.486(3) 0.015(10) Uiso 1 1 d . .

loop_
_atom_site_aniso_label
_atom_site_aniso_U_11
_atom_site_aniso_U_22
_atom_site_aniso_U_33
_atom_site_aniso_U_23
_atom_site_aniso_U_13
_atom_site_aniso_U_12
C1 0.033(2) 0.025(2) 0.032(2) -0.0035(16) 0.0093(17) 0.0041(16)
C2 0.043(3) 0.037(2) 0.040(2) 0.0028(19) 0.019(2) -0.008(2)
C3 0.046(3) 0.032(2) 0.026(2) 0.0007(17) 0.0134(18) -0.0050(19)
C4 0.053(3) 0.033(2) 0.048(3) 0.002(2) 0.011(2) 0.009(2)
C5 0.064(3) 0.043(3) 0.039(3) 0.001(2) 0.025(2) -0.011(2)
C6 0.057(3) 0.029(2) 0.027(2) -0.0021(17) 0.0155(19) -0.001(2)
C7 0.036(2) 0.0237(19) 0.032(2) -0.0029(17) 0.0103(17) 0.0013(17)
C8 0.042(2) 0.024(2) 0.032(2) 0.0022(16) 0.0106(18) 0.0000(17)
C9 0.038(2) 0.034(2) 0.031(2) 0.0018(17) 0.0129(17) 0.0047(18)
C10 0.061(3) 0.056(3) 0.033(3) 0.009(2) 0.018(2) -0.006(3)
C11 0.036(2) 0.025(2) 0.032(2) -0.0020(16) 0.0103(17) -0.0006(17)
C12 0.043(3) 0.033(2) 0.026(2) -0.0025(17) 0.0072(17) -0.0090(19)
C13 0.033(2) 0.025(2) 0.030(2) -0.0079(16) 0.0099(16) 0.0002(16)
C14 0.101(5) 0.040(3) 0.056(3) -0.021(2) 0.059(3) -0.033(3)
C15 0.127(7) 0.069(4) 0.090(5) 0.031(4) 0.071(5) 0.052(5)
C16 0.079(5) 0.074(4) 0.072(4) -0.002(4) 0.011(3) 0.015(4)
C17 0.106(6) 0.063(4) 0.063(4) 0.017(3) -0.010(4) -0.029(4)
C18 0.066(4) 0.041(3) 0.054(3) -0.003(2) 0.023(3) -0.007(3)
C19 0.148(8) 0.160(8) 0.120(7) -0.118(7) 0.110(6) -0.109(7)
C20 0.084(5) 0.052(3) 0.089(5) -0.020(3) 0.026(4) 0.018(3)
N1 0.053(2) 0.0269(19) 0.0256(18) -0.0033(16) 0.0070(16) -0.0127(17)
N2 0.048(2) 0.0300(19) 0.035(2) 0.0036(15) 0.0091(16) -0.0077(16)
N3 0.053(2) 0.0293(19) 0.036(2) 0.0008(15) 0.0168(17) 0.0008(17)
O1 0.0429(19) 0.0373(18) 0.0423(19) -0.0079(13) 0.0112(14) -0.0103(14)
O2 0.105(4) 0.083(4) 0.113(4) -0.016(3) 0.039(3) 0.029(3)

loop_
_atom_type_symbol
_atom_type_description
_atom_type_scat_dispersion_real
_atom_type_scat_dispersion_imag
_atom_type_scat_source
C C 0.0033 0.0016 'International Tables Vol C Tables 4.2.6.8 and 6.1.1.4'
H H 0.0000 0.0000 'International Tables Vol C Tables 4.2.6.8 and 6.1.1.4'
N N 0.0061 0.0033 'International Tables Vol C Tables 4.2.6.8 and 6.1.1.4'
O O 0.0106 0.0060 'International Tables Vol C Tables 4.2.6.8 and 6.1.1.4'

loop_
_geom_angle_atom_site_label_1
_geom_angle_atom_site_label_2
_geom_angle_atom_site_label_3
_geom_angle
O1 C1 C13 122.2(4)
O1 C1 C2 118.6(4)
C13 C1 C2 119.2(3)
C3 C2 C1 113.6(4)
C3 C2 H2A 108.8
C1 C2 H2A 108.8
C3 C2 H2B 108.8
C1 C2 H2B 108.8
H2A C2 H2B 107.7
C6 C3 C2 107.4(4)
C6 C3 C4 111.7(4)
C2 C3 C4 109.6(4)
C6 C3 C5 109.4(4)
C2 C3 C5 110.8(4)
C4 C3 C5 107.9(4)
C3 C4 H4A 109.5
C3 C4 H4B 109.5
H4A C4 H4B 109.5
C3 C4 H4C 109.5
H4A C4 H4C 109.5
H4B C4 H4C 109.5
C3 C5 H5A 109.5
C3 C5 H5B 109.5
H5A C5 H5B 109.5
C3 C5 H5C 109.5
H5A C5 H5C 109.5
H5B C5 H5C 109.5
C7 C6 C3 113.5(3)
C7 C6 H6A 108.9
C3 C6 H6A 108.9
C7 C6 H6B 108.9
C3 C6 H6B 108.9
H6A C6 H6B 107.7
N1 C7 C13 122.9(4)
N1 C7 C6 115.0(4)
C13 C7 C6 122.1(4)
N2 C8 C11 113.1(4)
N2 C8 N1 123.6(4)
C11 C8 N1 123.2(4)
N3 C9 C11 107.5(4)
N3 C9 C10 120.5(4)
C11 C9 C10 132.0(4)
C9 C10 H10A 109.5
C9 C10 H10B 109.5
H10A C10 H10B 109.5
C9 C10 H10C 109.5
H10A C10 H10C 109.5
H10B C10 H10C 109.5
C9 C11 C8 104.1(4)
C9 C11 C12 134.4(4)
C8 C11 C12 121.4(4)
C11 C12 C13 108.8(3)
C11 C12 C14 110.9(4)
C13 C12 C14 110.6(4)
C11 C12 H12 108.9
C13 C12 H12 108.9
C14 C12 H12 108.9
C7 C13 C1 119.6(4)
C7 C13 C12 122.4(4)
C1 C13 C12 118.0(3)
C19 C14 C15 118.8(7)
C19 C14 C12 120.9(8)
C15 C14 C12 120.3(5)
C16 C15 C14 129.3(7)
C16 C15 H15 115.4
C14 C15 H15 115.4
C17 C16 C15 110.9(8)
C17 C16 H16 124.5
C15 C16 H16 124.5
C16 C17 C18 130.7(8)
C16 C17 O2 112.9(6)
C18 C17 O2 115.8(6)
C17 C18 C19 117.5(6)
C17 C18 H18 121.3
C19 C18 H18 121.3
C14 C19 C18 112.3(9)
C14 C19 H19 123.9
C18 C19 H19 123.9
O2 C20 H20A 109.5
O2 C20 H20B 109.5
H20A C20 H20B 109.5
O2 C20 H20C 109.5
H20A C20 H20C 109.5
H20B C20 H20C 109.5
C7 N1 C8 117.7(4)
C7 N1 H1A 122(3)
C8 N1 H1A 117(3)
C8 N2 N3 103.3(3)
C8 N2 H2 128.3
N3 N2 H2 128.3
C9 N3 N2 112.0(3)
C20 O2 C17 117.7(6)

loop_
_geom_bond_atom_site_label_1
_geom_bond_atom_site_label_2
_geom_bond_distance
C1 O1 1.231(5)
C1 C13 1.423(6)
C1 C2 1.527(6)
C2 C3 1.523(7)
C2 H2A 0.9700
C2 H2B 0.9700
C3 C6 1.515(6)
C3 C4 1.534(6)
C3 C5 1.536(6)
C4 H4A 0.9600
C4 H4B 0.9600
C4 H4C 0.9600
C5 H5A 0.9600
C5 H5B 0.9600
C5 H5C 0.9600
C6 C7 1.501(5)
C6 H6A 0.9700
C6 H6B 0.9700
C7 N1 1.352(5)
C7 C13 1.385(6)
C8 N2 1.334(6)
C8 C11 1.379(6)
C8 N1 1.395(5)
C9 N3 1.348(6)
C9 C11 1.363(6)
C9 C10 1.503(6)
C10 H10A 0.9600
C10 H10B 0.9600
C10 H10C 0.9600
C11 C12 1.509(6)
C12 C13 1.512(5)
C12 C14 1.540(7)
C12 H12 0.9800
C14 C19 1.381(9)
C14 C15 1.435(11)
C15 C16 1.390(9)
C15 H15 0.9300
C16 C17 1.320(10)
C16 H16 0.9300
C17 C18 1.329(9)
C17 O2 1.468(10)
C18 C19 1.641(11)
C18 H18 0.9300
C19 H19 0.9300
C20 O2 1.352(8)
C20 H20A 0.9600
C20 H20B 0.9600
C20 H20C 0.9600
N1 H1A 0.77(4)
N2 N3 1.348(5)
N2 H2 0.8600

loop_
_geom_torsion_atom_site_label_1
_geom_torsion_atom_site_label_2
_geom_torsion_atom_site_label_3
_geom_torsion_atom_site_label_4
_geom_torsion
O1 C1 C2 C3 -153.0(4)
C13 C1 C2 C3 29.0(5)
C1 C2 C3 C6 -53.2(5)
C1 C2 C3 C4 68.3(5)
C1 C2 C3 C5 -172.7(4)
C2 C3 C6 C7 51.9(5)
C4 C3 C6 C7 -68.4(5)
C5 C3 C6 C7 172.2(4)
C3 C6 C7 N1 156.6(4)
C3 C6 C7 C13 -26.5(6)
N3 C9 C11 C8 -1.6(5)
C10 C9 C11 C8 176.3(5)
N3 C9 C11 C12 175.0(5)
C10 C9 C11 C12 -7.1(9)
N2 C8 C11 C9 1.2(5)
N1 C8 C11 C9 -175.9(4)
N2 C8 C11 C12 -175.9(4)
N1 C8 C11 C12 7.0(7)
C9 C11 C12 C13 165.0(5)
C8 C11 C12 C13 -18.9(6)
C9 C11 C12 C14 -73.2(7)
C8 C11 C12 C14 102.9(5)
N1 C7 C13 C1 175.5(4)
C6 C7 C13 C1 -1.2(6)
N1 C7 C13 C12 -5.2(6)
C6 C7 C13 C12 178.1(4)
O1 C1 C13 C7 -178.1(4)
C2 C1 C13 C7 -0.1(6)
O1 C1 C13 C12 2.5(6)
C2 C1 C13 C12 -179.5(4)
C11 C12 C13 C7 18.3(6)
C14 C12 C13 C7 -103.7(5)
C11 C12 C13 C1 -162.4(4)
C14 C12 C13 C1 75.6(5)
C11 C12 C14 C19 109.6(6)
C13 C12 C14 C19 -129.6(5)
C11 C12 C14 C15 -68.4(6)
C13 C12 C14 C15 52.3(6)
C19 C14 C15 C16 -3.3(11)
C12 C14 C15 C16 174.7(7)
C14 C15 C16 C17 8.6(12)
C15 C16 C17 C18 -9.5(12)
C15 C16 C17 O2 -179.5(6)
C16 C17 C18 C19 5.3(12)
O2 C17 C18 C19 175.1(5)
C15 C14 C19 C18 -1.8(8)
C12 C14 C19 C18 -179.9(4)
C17 C18 C19 C14 1.2(8)
C13 C7 N1 C8 -9.3(6)
C6 C7 N1 C8 167.6(4)
N2 C8 N1 C7 -168.3(4)
C11 C8 N1 C7 8.5(6)
C11 C8 N2 N3 -0.3(5)
N1 C8 N2 N3 176.8(4)
C11 C9 N3 N2 1.6(5)
C10 C9 N3 N2 -176.6(4)
C8 N2 N3 C9 -0.8(5)
C16 C17 O2 C20 -175.5(7)
C18 C17 O2 C20 12.9(9)
